data_7236762
loop_
_publ_author_name
'Liu, Wei'
'Zhu, Kun'
'Teat, Simon J.'
'Deibert, Benjamin J.'
'Yuan, Wenbing'
'Li, Jing'

_publ_section_title
;
 A mechanochemical route toward the rational, systematic, and
 cost-effective green synthesis of strongly luminescent copper iodide
 based hybrid phosphors
;
_journal_issue 24
_journal_name_full 'Journal of Materials Chemistry C'
_journal_page_first 5962
_journal_paper_doi 10.1039/C7TC00889A
_journal_volume 5
_journal_year 2017
_chemical_formula_sum 'C46 H38 Br2 Cu2 I2 N2 P2'
_chemical_formula_weight 1221.42
_space_group_crystal_system triclinic
_space_group_IT_number 2
_space_group_name_Hall '-P 1'
_space_group_name_H-M_alt 'P -1'
_atom_sites_solution_hydrogens geom
_atom_sites_solution_primary 'intrinsic phasing'
_atom_sites_solution_secondary difmap
_audit_creation_method SHELXL-2014/7
_audit_update_record
;
2016-10-16 deposited with the CCDC.
2017-05-15 downloaded from the CCDC.
;
_cell_angle_alpha 80.231(2)
_cell_angle_beta 71.464(2)
_cell_angle_gamma 69.554(2)
_cell_formula_units_Z 1
_cell_length_a 9.3013(3)
_cell_length_b 11.5128(4)
_cell_length_c 11.6191(5)
_cell_measurement_reflns_used 9911
_cell_measurement_temperature 150(2)
_cell_measurement_theta_max 40.243
_cell_measurement_theta_min 2.791
_cell_volume 1102.95(7)
_computing_cell_refinement 'Bruker SAINT v8.34a'
_computing_data_collection 'Bruker APEX 2'
_computing_data_reduction 'Bruker SAINT v8.34a'
_computing_molecular_graphics 'Bruker SHELXTL'
_computing_publication_material 'Bruker SHELXTL & local programs'
_computing_structure_refinement 'SHELXL-2014/7 (Sheldrick, 2014)'
_computing_structure_solution 'Bruker SHELXTL 2014/4'
_diffrn_ambient_temperature 150(2)
_diffrn_detector_area_resol_mean 10.42
_diffrn_measured_fraction_theta_full 0.998
_diffrn_measured_fraction_theta_max 0.975
_diffrn_measurement_device_type 'Bruker D8 with PHOTON 100 detector'
_diffrn_measurement_method '\w/\q shutterless scans'
_diffrn_radiation_type synchrotron
_diffrn_radiation_wavelength 0.7749
_diffrn_reflns_av_R_equivalents 0.0259
_diffrn_reflns_av_unetI/netI 0.0410
_diffrn_reflns_Laue_measured_fraction_full 0.998
_diffrn_reflns_Laue_measured_fraction_max 0.975
_diffrn_reflns_limit_h_max 15
_diffrn_reflns_limit_h_min -15
_diffrn_reflns_limit_k_max 19
_diffrn_reflns_limit_k_min -18
_diffrn_reflns_limit_l_max 19
_diffrn_reflns_limit_l_min -19
_diffrn_reflns_number 20978
_diffrn_reflns_point_group_measured_fraction_full 0.998
_diffrn_reflns_point_group_measured_fraction_max 0.975
_diffrn_reflns_theta_full 27.706
_diffrn_reflns_theta_max 40.314
_diffrn_reflns_theta_min 2.063
_diffrn_source 'Advanced Light Source station 11.3.1'
_exptl_absorpt_coefficient_mu 5.332
_exptl_absorpt_correction_T_max 0.901
_exptl_absorpt_correction_T_min 0.778
_exptl_absorpt_correction_type multi-scan
_exptl_absorpt_process_details 'SADABS 2014/5 Bruker AXS Madison WI USA'
_exptl_crystal_colour 'pale yellow'
_exptl_crystal_density_diffrn 1.839
_exptl_crystal_description Block
_exptl_crystal_F_000 592
_exptl_crystal_size_max 0.070
_exptl_crystal_size_mid 0.050
_exptl_crystal_size_min 0.020
_refine_diff_density_max 0.635
_refine_diff_density_min -0.857
_refine_diff_density_rms 0.110
_refine_ls_extinction_method none
_refine_ls_goodness_of_fit_ref 1.012
_refine_ls_hydrogen_treatment constr
_refine_ls_matrix_type full
_refine_ls_number_parameters 253
_refine_ls_number_reflns 10493
_refine_ls_number_restraints 0
_refine_ls_restrained_S_all 1.012
_refine_ls_R_factor_all 0.0375
_refine_ls_R_factor_gt 0.0270
_refine_ls_shift/su_max 0.002
_refine_ls_shift/su_mean 0.000
_refine_ls_structure_factor_coef Fsqd
_refine_ls_weighting_details 'w=1/[\s^2^(Fo^2^)+(0.0222P)^2^+0.1812P] where P=(Fo^2^+2Fc^2^)/3'
_refine_ls_weighting_scheme calc
_refine_ls_wR_factor_gt 0.0582
_refine_ls_wR_factor_ref 0.0620
_reflns_Friedel_coverage 0.000
_reflns_number_gt 8773
_reflns_number_total 10493
_reflns_threshold_expression 'I > 2\s(I)'
_cod_data_source_file c7tc00889a2.cif
_cod_data_source_block wl11-17e_a
_cod_database_code 7236762
_shelx_shelxl_version_number 2014/7
_shelx_space_group_comment
;
The symmetry employed for this shelxl refinement is uniquely defined
by the following loop, which should always be used as a source of
symmetry information in preference to the above space-group names.
They are only intended as comments.
;
_shelx_estimated_absorpt_t_min 0.707
_shelx_estimated_absorpt_t_max 0.901

loop_
_space_group_symop_operation_xyz
'x, y, z'
'-x, -y, -z'

loop_
_atom_site_label
_atom_site_type_symbol
_atom_site_fract_x
_atom_site_fract_y
_atom_site_fract_z
_atom_site_U_iso_or_equiv
_atom_site_adp_type
_atom_site_occupancy
_atom_site_site_symmetry_order
_atom_site_calc_flag
_atom_site_refinement_flags_posn
_atom_site_refinement_flags_adp
Cu1 Cu 0.61463(2) 0.51956(2) 0.88114(2) 0.01660(4) Uani 1 1 d . .
I1 I 0.37708(2) 0.43949(2) 0.89840(2) 0.01762(3) Uani 1 1 d . .
N1 N 0.82255(15) 0.37377(12) 0.82546(12) 0.0180(2) Uani 1 1 d . .
C1 C 0.82782(18) 0.27345(14) 0.77786(14) 0.0194(3) Uani 1 1 d . .
H1A H 0.7304 0.2636 0.7784 0.023 Uiso 1 1 calc R U
C2 C 0.9711(2) 0.18351(14) 0.72774(15) 0.0226(3) Uani 1 1 d . .
Br1 Br 0.96812(3) 0.04209(2) 0.66841(2) 0.03894(5) Uani 1 1 d . .
C3 C 1.1144(2) 0.19689(17) 0.72537(17) 0.0275(3) Uani 1 1 d . .
H3A H 1.2136 0.1372 0.6905 0.033 Uiso 1 1 calc R U
C4 C 1.1086(2) 0.29959(17) 0.77526(18) 0.0279(3) Uani 1 1 d . .
H4A H 1.2045 0.3114 0.7757 0.034 Uiso 1 1 calc R U
C5 C 0.96189(19) 0.38527(15) 0.82474(16) 0.0232(3) Uani 1 1 d . .
H5A H 0.9596 0.4550 0.8596 0.028 Uiso 1 1 calc R U
P1 P 0.61836(4) 0.69632(3) 0.76696(3) 0.01405(6) Uani 1 1 d . .
C6 C 0.81736(17) 0.71221(13) 0.72305(14) 0.0160(2) Uani 1 1 d . .
C7 C 0.9161(2) 0.70662(18) 0.60398(16) 0.0263(3) Uani 1 1 d . .
H7A H 0.8751 0.7062 0.5389 0.032 Uiso 1 1 calc R U
C8 C 1.0750(2) 0.7016(2) 0.58007(18) 0.0321(4) Uani 1 1 d . .
H8A H 1.1418 0.6967 0.4987 0.039 Uiso 1 1 calc R U
C9 C 1.1360(2) 0.70355(17) 0.67313(18) 0.0276(3) Uani 1 1 d . .
H9A H 1.2442 0.7001 0.6561 0.033 Uiso 1 1 calc R U
C10 C 1.03821(19) 0.71056(15) 0.79196(17) 0.0239(3) Uani 1 1 d . .
H10A H 1.0793 0.7127 0.8564 0.029 Uiso 1 1 calc R U
C11 C 0.88091(19) 0.71442(15) 0.81667(15) 0.0209(3) Uani 1 1 d . .
H11A H 0.8151 0.7186 0.8983 0.025 Uiso 1 1 calc R U
C12 C 0.56603(17) 0.72020(13) 0.62423(13) 0.0165(2) Uani 1 1 d . .
C13 C 0.6090(2) 0.61712(16) 0.55743(15) 0.0235(3) Uani 1 1 d . .
H13A H 0.6655 0.5375 0.5866 0.028 Uiso 1 1 calc R U
C14 C 0.5701(2) 0.62971(18) 0.44876(16) 0.0287(3) Uani 1 1 d . .
H14A H 0.6023 0.5594 0.4030 0.034 Uiso 1 1 calc R U
C15 C 0.4841(2) 0.74529(18) 0.40770(16) 0.0272(3) Uani 1 1 d . .
H15A H 0.4559 0.7540 0.3342 0.033 Uiso 1 1 calc R U
C16 C 0.4390(2) 0.84828(18) 0.47349(16) 0.0265(3) Uani 1 1 d . .
H16A H 0.3798 0.9273 0.4451 0.032 Uiso 1 1 calc R U
C17 C 0.4804(2) 0.83602(15) 0.58094(15) 0.0218(3) Uani 1 1 d . .
H17A H 0.4501 0.9070 0.6253 0.026 Uiso 1 1 calc R U
C18 C 0.48552(17) 0.83575(13) 0.84385(13) 0.0164(2) Uani 1 1 d . .
C19 C 0.33583(19) 0.83022(15) 0.91741(15) 0.0231(3) Uani 1 1 d . .
H19A H 0.3112 0.7550 0.9279 0.028 Uiso 1 1 calc R U
C20 C 0.2231(2) 0.93428(17) 0.97512(17) 0.0302(4) Uani 1 1 d . .
H20A H 0.1210 0.9306 1.0237 0.036 Uiso 1 1 calc R U
C21 C 0.2598(2) 1.04306(17) 0.96175(17) 0.0322(4) Uani 1 1 d . .
H21A H 0.1826 1.1139 1.0015 0.039 Uiso 1 1 calc R U
C22 C 0.4089(2) 1.04963(15) 0.89049(18) 0.0295(4) Uani 1 1 d . .
H22A H 0.4338 1.1245 0.8824 0.035 Uiso 1 1 calc R U
C23 C 0.5215(2) 0.94630(14) 0.83109(15) 0.0214(3) Uani 1 1 d . .
H23A H 0.6229 0.9509 0.7818 0.026 Uiso 1 1 calc R U

loop_
_atom_site_aniso_label
_atom_site_aniso_U_11
_atom_site_aniso_U_22
_atom_site_aniso_U_33
_atom_site_aniso_U_23
_atom_site_aniso_U_13
_atom_site_aniso_U_12
Cu1 0.01638(8) 0.01366(7) 0.01967(9) -0.00146(6) -0.00520(6) -0.00436(6)
I1 0.01790(4) 0.02137(4) 0.01690(4) -0.00297(3) -0.00581(3) -0.00855(3)
N1 0.0169(5) 0.0158(5) 0.0211(6) -0.0035(4) -0.0051(4) -0.0039(4)
C1 0.0187(6) 0.0181(6) 0.0211(7) -0.0043(5) -0.0050(5) -0.0046(5)
C2 0.0246(7) 0.0176(6) 0.0215(7) -0.0049(5) -0.0038(6) -0.0024(5)
Br1 0.04525(12) 0.02442(9) 0.04478(12) -0.01837(8) -0.00662(10) -0.00611(8)
C3 0.0190(7) 0.0277(8) 0.0288(8) -0.0081(6) -0.0034(6) 0.0009(6)
C4 0.0169(7) 0.0322(9) 0.0333(9) -0.0070(7) -0.0064(6) -0.0045(6)
C5 0.0189(7) 0.0225(7) 0.0296(8) -0.0052(6) -0.0070(6) -0.0065(5)
P1 0.01364(14) 0.01389(14) 0.01486(15) -0.00131(11) -0.00381(12) -0.00462(12)
C6 0.0143(5) 0.0150(6) 0.0186(6) 0.0001(4) -0.0045(5) -0.0052(4)
C7 0.0184(7) 0.0406(9) 0.0187(7) -0.0010(6) -0.0024(6) -0.0109(6)
C8 0.0198(7) 0.0473(11) 0.0260(9) -0.0007(8) -0.0005(6) -0.0129(7)
C9 0.0152(6) 0.0292(8) 0.0376(10) -0.0006(7) -0.0055(6) -0.0085(6)
C10 0.0201(7) 0.0236(7) 0.0327(9) -0.0018(6) -0.0112(6) -0.0091(6)
C11 0.0193(6) 0.0229(7) 0.0226(7) -0.0027(5) -0.0060(5) -0.0086(5)
C12 0.0170(6) 0.0186(6) 0.0158(6) -0.0015(5) -0.0045(5) -0.0078(5)
C13 0.0280(8) 0.0235(7) 0.0205(7) -0.0054(5) -0.0060(6) -0.0088(6)
C14 0.0371(9) 0.0347(9) 0.0199(7) -0.0077(6) -0.0060(7) -0.0171(7)
C15 0.0291(8) 0.0416(10) 0.0177(7) -0.0008(6) -0.0082(6) -0.0185(7)
C16 0.0267(8) 0.0323(8) 0.0217(7) 0.0033(6) -0.0115(6) -0.0088(7)
C17 0.0250(7) 0.0214(7) 0.0205(7) -0.0011(5) -0.0095(6) -0.0063(6)
C18 0.0178(6) 0.0157(6) 0.0149(6) -0.0018(4) -0.0053(5) -0.0033(5)
C19 0.0190(7) 0.0211(7) 0.0225(7) 0.0007(5) -0.0028(6) -0.0017(5)
C20 0.0231(8) 0.0294(8) 0.0232(8) -0.0023(6) -0.0004(6) 0.0044(6)
C21 0.0372(10) 0.0241(8) 0.0254(8) -0.0093(6) -0.0116(7) 0.0083(7)
C22 0.0404(10) 0.0158(6) 0.0334(9) -0.0068(6) -0.0181(8) -0.0008(6)
C23 0.0261(7) 0.0171(6) 0.0233(7) -0.0029(5) -0.0103(6) -0.0058(5)

loop_
_atom_type_symbol
_atom_type_description
_atom_type_scat_dispersion_real
_atom_type_scat_dispersion_imag
_atom_type_scat_source
C C 0.0040 0.0020 'XDISP Program in WinGX L.Kissel & R.H.Pratt Acta Cryst A46 170 1990'
H H 0.0000 0.0000 'XDISP Program in WinGX L.Kissel & R.H.Pratt Acta Cryst A46 170 1990'
N N 0.0076 0.0040 'XDISP Program in WinGX L.Kissel & R.H.Pratt Acta Cryst A46 170 1990'
P P 0.1183 0.1134 'XDISP Program in WinGX L.Kissel & R.H.Pratt Acta Cryst A46 170 1990'
Cu Cu 0.2913 1.4803 'XDISP Program in WinGX L.Kissel & R.H.Pratt Acta Cryst A46 170 1990'
Br Br -0.7406 2.7887 'XDISP Program in WinGX L.Kissel & R.H.Pratt Acta Cryst A46 170 1990'
I I -0.3071 2.1212 'XDISP Program in WinGX L.Kissel & R.H.Pratt Acta Cryst A46 170 1990'

loop_
_geom_angle_atom_site_label_1
_geom_angle_atom_site_label_2
_geom_angle_atom_site_label_3
_geom_angle
_geom_angle_site_symmetry_1
_geom_angle_site_symmetry_3
N1 Cu1 P1 112.93(4) . .
N1 Cu1 I1 106.75(4) . .
P1 Cu1 I1 116.247(12) . .
N1 Cu1 I1 102.86(4) . 2_667
P1 Cu1 I1 105.304(12) . 2_667
I1 Cu1 I1 112.009(7) . 2_667
N1 Cu1 Cu1 117.10(4) . 2_667
P1 Cu1 Cu1 128.939(14) . 2_667
I1 Cu1 Cu1 57.500(6) . 2_667
I1 Cu1 Cu1 54.509(7) 2_667 2_667
Cu1 I1 Cu1 67.991(7) . 2_667
C1 N1 C5 117.87(13) . .
C1 N1 Cu1 123.09(10) . .
C5 N1 Cu1 118.67(10) . .
N1 C1 C2 122.24(14) . .
N1 C1 H1A 118.9 . .
C2 C1 H1A 118.9 . .
C3 C2 C1 119.65(15) . .
C3 C2 Br1 120.63(12) . .
C1 C2 Br1 119.69(13) . .
C4 C3 C2 117.98(15) . .
C4 C3 H3A 121.0 . .
C2 C3 H3A 121.0 . .
C3 C4 C5 119.54(16) . .
C3 C4 H4A 120.2 . .
C5 C4 H4A 120.2 . .
N1 C5 C4 122.70(15) . .
N1 C5 H5A 118.6 . .
C4 C5 H5A 118.6 . .
C18 P1 C6 105.33(7) . .
C18 P1 C12 102.68(7) . .
C6 P1 C12 104.45(7) . .
C18 P1 Cu1 114.07(5) . .
C6 P1 Cu1 110.49(5) . .
C12 P1 Cu1 118.58(5) . .
C7 C6 C11 118.42(14) . .
C7 C6 P1 123.72(12) . .
C11 C6 P1 117.36(11) . .
C6 C7 C8 120.21(16) . .
C6 C7 H7A 119.9 . .
C8 C7 H7A 119.9 . .
C9 C8 C7 120.73(17) . .
C9 C8 H8A 119.6 . .
C7 C8 H8A 119.6 . .
C8 C9 C10 119.56(15) . .
C8 C9 H9A 120.2 . .
C10 C9 H9A 120.2 . .
C11 C10 C9 120.11(16) . .
C11 C10 H10A 119.9 . .
C9 C10 H10A 119.9 . .
C10 C11 C6 120.96(15) . .
C10 C11 H11A 119.5 . .
C6 C11 H11A 119.5 . .
C17 C12 C13 118.63(14) . .
C17 C12 P1 122.92(12) . .
C13 C12 P1 118.42(12) . .
C14 C13 C12 120.84(16) . .
C14 C13 H13A 119.6 . .
C12 C13 H13A 119.6 . .
C15 C14 C13 119.67(16) . .
C15 C14 H14A 120.2 . .
C13 C14 H14A 120.2 . .
C14 C15 C16 120.24(16) . .
C14 C15 H15A 119.9 . .
C16 C15 H15A 119.9 . .
C15 C16 C17 120.05(16) . .
C15 C16 H16A 120.0 . .
C17 C16 H16A 120.0 . .
C16 C17 C12 120.55(15) . .
C16 C17 H17A 119.7 . .
C12 C17 H17A 119.7 . .
C23 C18 C19 119.26(14) . .
C23 C18 P1 124.57(12) . .
C19 C18 P1 116.14(11) . .
C20 C19 C18 120.30(16) . .
C20 C19 H19A 119.9 . .
C18 C19 H19A 119.9 . .
C21 C20 C19 119.95(17) . .
C21 C20 H20A 120.0 . .
C19 C20 H20A 120.0 . .
C20 C21 C22 120.51(16) . .
C20 C21 H21A 119.7 . .
C22 C21 H21A 119.7 . .
C21 C22 C23 119.82(17) . .
C21 C22 H22A 120.1 . .
C23 C22 H22A 120.1 . .
C22 C23 C18 120.14(16) . .
C22 C23 H23A 119.9 . .
C18 C23 H23A 119.9 . .

loop_
_geom_bond_atom_site_label_1
_geom_bond_atom_site_label_2
_geom_bond_distance
_geom_bond_site_symmetry_2
Cu1 N1 2.0691(13) .
Cu1 P1 2.2376(4) .
Cu1 I1 2.6173(2) .
Cu1 I1 2.7111(2) 2_667
Cu1 Cu1 2.9804(4) 2_667
I1 Cu1 2.7112(2) 2_667
N1 C1 1.3424(19) .
N1 C5 1.345(2) .
C1 C2 1.391(2) .
C1 H1A 0.9500 .
C2 C3 1.386(2) .
C2 Br1 1.8844(16) .
C3 C4 1.380(3) .
C3 H3A 0.9500 .
C4 C5 1.385(2) .
C4 H4A 0.9500 .
C5 H5A 0.9500 .
P1 C18 1.8167(14) .
P1 C6 1.8232(14) .
P1 C12 1.8242(15) .
C6 C7 1.394(2) .
C6 C11 1.401(2) .
C7 C8 1.396(2) .
C7 H7A 0.9500 .
C8 C9 1.378(3) .
C8 H8A 0.9500 .
C9 C10 1.389(3) .
C9 H9A 0.9500 .
C10 C11 1.385(2) .
C10 H10A 0.9500 .
C11 H11A 0.9500 .
C12 C17 1.397(2) .
C12 C13 1.398(2) .
C13 C14 1.392(2) .
C13 H13A 0.9500 .
C14 C15 1.386(3) .
C14 H14A 0.9500 .
C15 C16 1.387(3) .
C15 H15A 0.9500 .
C16 C17 1.391(2) .
C16 H16A 0.9500 .
C17 H17A 0.9500 .
C18 C23 1.398(2) .
C18 C19 1.400(2) .
C19 C20 1.390(2) .
C19 H19A 0.9500 .
C20 C21 1.381(3) .
C20 H20A 0.9500 .
C21 C22 1.392(3) .
C21 H21A 0.9500 .
C22 C23 1.392(2) .
C22 H22A 0.9500 .
C23 H23A 0.9500 .
